data_4500544
loop_
_publ_author_name
'Alsobrook, Andrea N.'
'Hauser, Brad G.'
'Hupp, Joseph T.'
'Alekseev, Evgeny V.'
'Depmeier, Wulf'
'Albrecht-Schmitt, Thomas E.'

_publ_section_title
;
 From Layered Structures to Cubic Frameworks: Expanding the Structural
 Diversity of Uranyl Carboxyphosphonates via the Incorporation of Cobalt
;
_journal_issue 4
_journal_name_full 'Crystal Growth &amp; Design'
_journal_page_first 1385
_journal_paper_doi 10.1021/cg101668f
_journal_volume 11
_journal_year 2011
_chemical_formula_moiety 'C4 H4 Co O28 P2 U2'
_chemical_formula_sum 'C4 H4 Co O28 P2 U2'
_chemical_formula_weight 1097.00
_chemical_name_systematic
; 
 ? 
;
_space_group_IT_number 15
_symmetry_cell_setting monoclinic
_symmetry_space_group_name_Hall '-C 2yc'
_symmetry_space_group_name_H-M 'C 1 2/c 1'
_atom_sites_solution_hydrogens geom
_atom_sites_solution_primary direct
_atom_sites_solution_secondary difmap
_audit_creation_method SHELXL-97
_cell_angle_alpha 90.00
_cell_angle_beta 105.2190(10)
_cell_angle_gamma 90.00
_cell_formula_units_Z 4
_cell_length_a 20.5730(13)
_cell_length_b 9.4979(6)
_cell_length_c 13.3841(9)
_cell_measurement_reflns_used 2911
_cell_measurement_temperature 100(2)
_cell_measurement_theta_max 28.70
_cell_measurement_theta_min 2.09
_cell_volume 2523.5(3)
_computing_cell_refinement 'SMART, SAINT'
_computing_data_collection SMART
_computing_data_reduction SAINT
_computing_molecular_graphics 'SHELXP-97 (Sheldrick, 1997)'
_computing_publication_material 'SHELXCIF-97 (Sheldrick, 2000)'
_computing_structure_refinement 'SHELXL-97 (Sheldrick, 1997)'
_computing_structure_solution 'SHELXS-97 (Sheldrick, 1990)'
_diffrn_ambient_temperature 100(2)
_diffrn_detector_area_resol_mean 0
_diffrn_measured_fraction_theta_full 0.943
_diffrn_measured_fraction_theta_max 0.943
_diffrn_measurement_device_type 'BRUKER APEX'
_diffrn_measurement_method '0.3 /w exposure'
_diffrn_radiation_monochromator graphite
_diffrn_radiation_source 'fine-focus sealed tube'
_diffrn_radiation_type MoK\a
_diffrn_radiation_wavelength 0.71073
_diffrn_reflns_av_R_equivalents 0.0264
_diffrn_reflns_av_sigmaI/netI 0.0200
_diffrn_reflns_limit_h_max 26
_diffrn_reflns_limit_h_min -26
_diffrn_reflns_limit_k_max 12
_diffrn_reflns_limit_k_min -12
_diffrn_reflns_limit_l_max 18
_diffrn_reflns_limit_l_min -17
_diffrn_reflns_number 14491
_diffrn_reflns_theta_full 28.70
_diffrn_reflns_theta_max 28.70
_diffrn_reflns_theta_min 2.05
_diffrn_standards_decay_% 0
_diffrn_standards_interval_count na
_diffrn_standards_interval_time na
_diffrn_standards_number na
_exptl_absorpt_coefficient_mu 13.693
_exptl_absorpt_correction_T_max 0.756
_exptl_absorpt_correction_T_min 0.210
_exptl_absorpt_correction_type numerical
_exptl_absorpt_process_details SHELXPREP
_exptl_crystal_colour orange
_exptl_crystal_density_diffrn 2.887
_exptl_crystal_density_meas ?
_exptl_crystal_density_method 'not measured'
_exptl_crystal_description platelet
_exptl_crystal_F_000 1972
_exptl_crystal_size_max 0.13673
_exptl_crystal_size_mid 0.10021
_exptl_crystal_size_min 0.02045
_refine_diff_density_max 3.550
_refine_diff_density_min -2.133
_refine_diff_density_rms 0.293
_refine_ls_extinction_coef 0
_refine_ls_extinction_method none
_refine_ls_goodness_of_fit_ref 1.080
_refine_ls_hydrogen_treatment constr
_refine_ls_matrix_type full
_refine_ls_number_parameters 169
_refine_ls_number_reflns 3074
_refine_ls_number_restraints 0
_refine_ls_restrained_S_all 1.080
_refine_ls_R_factor_all 0.0297
_refine_ls_R_factor_gt 0.0281
_refine_ls_shift/su_max 0.000
_refine_ls_shift/su_mean 0.000
_refine_ls_structure_factor_coef Fsqd
_refine_ls_weighting_details 'calc w=1/[\s^2^(Fo^2^)+(0.0500P)^2^+36.4244P] where P=(Fo^2^+2Fc^2^)/3'
_refine_ls_weighting_scheme calc
_refine_ls_wR_factor_gt 0.0795
_refine_ls_wR_factor_ref 0.0808
_reflns_number_gt 2911
_reflns_number_total 3074
_reflns_threshold_expression >2sigma(I)
_cod_data_source_file cg101668f_si_002.cif
_cod_data_source_block c2c
_cod_depositor_comments
;
The following automatic conversions were performed:

'_exptl_crystal_density_meas' value 'nm' was changed to '?' - the
value is perceived as not measured.

Automatic conversion script
Id: cif_fix_values 3008 2015-01-20 13:52:24Z robertas 
;
_cod_original_sg_symbol_H-M 'C 2/c'
_cod_database_code 4500544

loop_
_symmetry_equiv_pos_as_xyz
'x, y, z'
'-x, y, -z+1/2'
'x+1/2, y+1/2, z'
'-x+1/2, y+1/2, -z+1/2'
'-x, -y, -z'
'x, -y, z-1/2'
'-x+1/2, -y+1/2, -z'
'x+1/2, -y+1/2, z-1/2'

loop_
_atom_site_label
_atom_site_type_symbol
_atom_site_fract_x
_atom_site_fract_y
_atom_site_fract_z
_atom_site_U_iso_or_equiv
_atom_site_adp_type
_atom_site_occupancy
_atom_site_symmetry_multiplicity
_atom_site_calc_flag
_atom_site_refinement_flags
U1 U 0.293133(8) 0.422113(17) 0.173309(12) 0.00683(8) Uani 1 1 d .
Co1 Co 0.0000 1.0000 0.0000 0.01174(19) Uani 1 2 d S
P1 P 0.24465(7) 0.06579(12) 0.10411(10) 0.0081(2) Uani 1 1 d .
O1 O 0.29260(18) 0.1904(4) 0.1161(3) 0.0108(7) Uani 1 1 d .
O2 O 0.20238(19) 0.0660(4) 0.1825(3) 0.0091(7) Uani 1 1 d .
O3 O 0.19726(19) 0.0565(4) -0.0044(3) 0.0102(7) Uani 1 1 d .
O4 O 0.21745(19) -0.2241(4) 0.1837(3) 0.0114(7) Uani 1 1 d .
O5 O 0.29361(19) -0.3347(4) 0.1203(3) 0.0129(7) Uani 1 1 d .
O6 O 0.2038(2) 0.4259(4) 0.1339(3) 0.0114(8) Uani 1 1 d .
O7 O 0.3831(2) 0.4164(4) 0.2146(3) 0.0123(8) Uani 1 1 d .
O8 O -0.0017(2) 0.8760(6) 0.1265(4) 0.0349(12) Uani 1 1 d .
O9 O 0.0808(2) 0.8813(5) -0.0207(4) 0.0264(10) Uani 1 1 d .
O10 O -0.0668(2) 0.8536(5) -0.0949(4) 0.0266(10) Uani 1 1 d .
C1 C 0.2992(3) -0.0863(5) 0.1269(4) 0.0117(10) Uani 1 1 d .
H1A H 0.3181 -0.0978 0.0666 0.014 Uiso 1 1 calc R
H1B H 0.3374 -0.0665 0.1878 0.014 Uiso 1 1 calc R
C2 C 0.2681(3) -0.2252(5) 0.1452(4) 0.0111(9) Uani 1 1 d .
O2W O 0.0820(3) 0.3749(6) -0.0690(8) 0.074(3) Uani 1 1 d .
O1W O 0.4780(5) 0.7333(10) 0.2270(9) 0.094(3) Uani 1 1 d .
O4W O 0.0926(3) 0.6211(8) 0.0676(4) 0.0468(15) Uani 1 1 d .
O3W O -0.0134(5) 0.4747(12) -0.2068(7) 0.084(3) Uani 1 1 d .

loop_
_atom_site_aniso_label
_atom_site_aniso_U_11
_atom_site_aniso_U_22
_atom_site_aniso_U_33
_atom_site_aniso_U_23
_atom_site_aniso_U_13
_atom_site_aniso_U_12
U1 0.01105(12) 0.00642(12) 0.00386(12) -0.00015(5) 0.00343(8) -0.00001(5)
Co1 0.0135(4) 0.0133(4) 0.0089(4) 0.0001(3) 0.0037(3) -0.0003(4)
P1 0.0134(6) 0.0069(5) 0.0053(5) -0.0002(4) 0.0045(5) 0.0001(4)
O1 0.0176(18) 0.0074(16) 0.0088(15) -0.0003(13) 0.0061(13) -0.0008(13)
O2 0.0129(17) 0.0106(16) 0.0042(16) 0.0012(12) 0.0031(13) 0.0002(12)
O3 0.0155(18) 0.0112(16) 0.0053(16) 0.0008(12) 0.0051(13) -0.0007(13)
O4 0.0178(17) 0.0105(16) 0.0081(16) -0.0017(13) 0.0072(13) -0.0016(14)
O5 0.0224(19) 0.0078(16) 0.0109(16) 0.0002(13) 0.0086(14) 0.0018(14)
O6 0.0096(18) 0.0149(19) 0.0106(18) -0.0007(12) 0.0042(14) -0.0007(12)
O7 0.0101(18) 0.016(2) 0.0111(18) -0.0006(13) 0.0036(15) 0.0003(13)
O8 0.015(2) 0.053(3) 0.032(3) 0.029(2) 0.0004(18) -0.006(2)
O9 0.015(2) 0.024(2) 0.038(3) -0.012(2) 0.0039(18) 0.0005(17)
O10 0.018(2) 0.024(2) 0.033(2) -0.0152(19) -0.0004(17) 0.0023(17)
C1 0.015(2) 0.009(2) 0.013(2) 0.0008(17) 0.007(2) 0.0004(17)
C2 0.020(3) 0.008(2) 0.009(2) -0.0011(17) 0.0110(19) -0.0053(19)
O2W 0.043(4) 0.018(3) 0.185(9) -0.008(4) 0.070(5) -0.005(2)
O1W 0.098(10) 0.100(7) 0.085(9) 0.004(6) 0.027(7) -0.001(5)
O4W 0.037(3) 0.075(4) 0.032(3) 0.023(3) 0.016(2) 0.034(3)
O3W 0.083(6) 0.107(7) 0.060(5) 0.008(5) 0.018(4) -0.004(6)

loop_
_atom_type_symbol
_atom_type_description
_atom_type_scat_dispersion_real
_atom_type_scat_dispersion_imag
_atom_type_scat_source
C C 0.0033 0.0016 'International Tables Vol C Tables 4.2.6.8 and 6.1.1.4'
H H 0.0000 0.0000 'International Tables Vol C Tables 4.2.6.8 and 6.1.1.4'
O O 0.0106 0.0060 'International Tables Vol C Tables 4.2.6.8 and 6.1.1.4'
P P 0.1023 0.0942 'International Tables Vol C Tables 4.2.6.8 and 6.1.1.4'
Co Co 0.3494 0.9721 'International Tables Vol C Tables 4.2.6.8 and 6.1.1.4'
U U -9.6767 9.6646 'International Tables Vol C Tables 4.2.6.8 and 6.1.1.4'

loop_
_geom_angle_atom_site_label_1
_geom_angle_atom_site_label_2
_geom_angle_atom_site_label_3
_geom_angle
_geom_angle_site_symmetry_1
_geom_angle_site_symmetry_3
O6 U1 O7 179.08(16) . .
O6 U1 O1 90.36(14) . .
O7 U1 O1 89.31(14) . .
O6 U1 O3 93.17(16) . 7
O7 U1 O3 87.58(16) . 7
O1 U1 O3 75.96(12) . 7
O6 U1 O2 92.66(15) . 4
O7 U1 O2 87.11(16) . 4
O1 U1 O2 144.73(12) . 4
O3 U1 O2 138.80(12) 7 4
O6 U1 O5 88.70(14) . 1_565
O7 U1 O5 92.07(15) . 1_565
O1 U1 O5 143.75(13) . 1_565
O3 U1 O5 67.92(12) 7 1_565
O2 U1 O5 71.48(12) 4 1_565
O6 U1 O4 86.85(15) . 4
O7 U1 O4 92.23(15) . 4
O1 U1 O4 74.00(12) . 4
O3 U1 O4 149.96(12) 7 4
O2 U1 O4 71.10(13) 4 4
O5 U1 O4 142.04(12) 1_565 4
O8 Co1 O8 180.0 . 5_575
O8 Co1 O9 89.2(2) . .
O8 Co1 O9 90.8(2) 5_575 .
O8 Co1 O9 90.8(2) . 5_575
O8 Co1 O9 89.2(2) 5_575 5_575
O9 Co1 O9 180.0 . 5_575
O8 Co1 O10 88.2(2) . .
O8 Co1 O10 91.8(2) 5_575 .
O9 Co1 O10 88.86(16) . .
O9 Co1 O10 91.14(16) 5_575 .
O8 Co1 O10 91.8(2) . 5_575
O8 Co1 O10 88.2(2) 5_575 5_575
O9 Co1 O10 91.14(16) . 5_575
O9 Co1 O10 88.86(16) 5_575 5_575
O10 Co1 O10 180.0 . 5_575
O1 P1 O3 112.3(2) . .
O1 P1 O2 113.4(2) . .
O3 P1 O2 108.5(2) . .
O1 P1 C1 104.3(2) . .
O3 P1 C1 109.2(2) . .
O2 P1 C1 109.0(2) . .
P1 O1 U1 135.7(2) . .
P1 O2 U1 131.1(2) . 4_545
P1 O3 U1 136.4(2) . 7
C2 O4 U1 125.1(3) . 4_545
C2 O5 U1 133.1(3) . 1_545
C2 C1 P1 117.0(4) . .
C2 C1 H1A 108.1 . .
P1 C1 H1A 108.1 . .
C2 C1 H1B 108.1 . .
P1 C1 H1B 108.1 . .
H1A C1 H1B 107.3 . .
O5 C2 O4 123.9(4) . .
O5 C2 C1 117.2(4) . .
O4 C2 C1 118.9(4) . .

loop_
_geom_bond_atom_site_label_1
_geom_bond_atom_site_label_2
_geom_bond_distance
_geom_bond_site_symmetry_2
U1 O6 1.775(4) .
U1 O7 1.788(4) .
U1 O1 2.329(4) .
U1 O3 2.329(4) 7
U1 O2 2.347(4) 4
U1 O5 2.416(4) 1_565
U1 O4 2.420(3) 4
Co1 O8 2.070(4) .
Co1 O8 2.070(4) 5_575
Co1 O9 2.086(4) .
Co1 O9 2.086(4) 5_575
Co1 O10 2.126(4) .
Co1 O10 2.126(4) 5_575
P1 O1 1.522(4) .
P1 O3 1.525(4) .
P1 O2 1.529(4) .
P1 C1 1.806(5) .
O2 U1 2.347(4) 4_545
O3 U1 2.329(4) 7
O4 C2 1.279(6) .
O4 U1 2.420(3) 4_545
O5 C2 1.249(6) .
O5 U1 2.416(4) 1_545
C1 C2 1.514(7) .
C1 H1A 0.9900 .
C1 H1B 0.9900 .
O1W O1W 0.952(18) 2_655
O3W O3W 1.404(18) 2_554
